data_7211261
loop_
_publ_author_name
'Kelemu, Solomon W.'
'Steel, Peter J.'

_publ_section_title
;
 Diallylaminoarenes: a new class of versatile ligands for silver(i) that
 consistently lead to one-dimensional polymeric metallosupramolecular
 assemblies
;
_journal_issue 44
_journal_name_full CrystEngComm
_journal_page_first 9064
_journal_paper_doi 10.1039/c3ce41707g
_journal_volume 15
_journal_year 2013
_chemical_formula_moiety 'C20 H26 Ag2 N6, 2(Cl O4)'
_chemical_formula_sum 'C20 H26 Ag2 Cl2 N6 O8'
_chemical_formula_weight 765.11
_chemical_name_systematic
;
 ?
;
_space_group_crystal_system orthorhombic
_space_group_IT_number 18
_space_group_name_Hall 'P 2 2ab'
_space_group_name_H-M_alt 'P 21 21 2'
_symmetry_space_group_name_Hall 'P 2 2ab'
_symmetry_space_group_name_H-M 'P 21 21 2'
_atom_sites_solution_hydrogens geom
_audit_creation_date 2013-05-13
_audit_creation_method
;
  Olex2 1.2
  (compiled Apr 23 2013 17:59:47, GUI svn.r4466)
;
_cell_angle_alpha 90
_cell_angle_beta 90
_cell_angle_gamma 90
_cell_formula_units_Z 4
_cell_length_a 15.3229(9)
_cell_length_b 21.2905(11)
_cell_length_c 8.0381(4)
_cell_measurement_temperature 114(2)
_cell_volume 2622.3(2)
_computing_molecular_graphics
;
O. V. Dolomanov, L. J. Bourhis, R. J. Gildea, J. A. K. Howard and H. Puschmann,
OLEX2: a complete structure solution, refinement and analysis program.
J. Appl. Cryst. (2009). 42, 339-341.
;
_computing_publication_material
;
O. V. Dolomanov, L. J. Bourhis, R. J. Gildea, J. A. K. Howard and H. Puschmann,
OLEX2: a complete structure solution, refinement and analysis program.
J. Appl. Cryst. (2009). 42, 339-341.
;
_computing_structure_refinement 'SHELXL-2013 (Sheldrick, 2013)'
_diffrn_ambient_temperature 114(2)
_diffrn_measured_fraction_theta_full 0.998
_diffrn_measured_fraction_theta_max 0.998
_diffrn_radiation_type MoK\a
_diffrn_radiation_wavelength 0.71073
_diffrn_reflns_av_R_equivalents 0.0355
_diffrn_reflns_av_unetI/netI 0.0727
_diffrn_reflns_Laue_measured_fraction_full 0.998
_diffrn_reflns_Laue_measured_fraction_max 0.998
_diffrn_reflns_limit_h_max 19
_diffrn_reflns_limit_h_min -19
_diffrn_reflns_limit_k_max 26
_diffrn_reflns_limit_k_min -19
_diffrn_reflns_limit_l_max 10
_diffrn_reflns_limit_l_min -7
_diffrn_reflns_number 14890
_diffrn_reflns_point_group_measured_fraction_full 0.996
_diffrn_reflns_point_group_measured_fraction_max 0.996
_diffrn_reflns_theta_full 25.242
_diffrn_reflns_theta_max 26.403
_diffrn_reflns_theta_min 1.913
_exptl_absorpt_coefficient_mu 1.754
_exptl_absorpt_correction_T_max 0.900
_exptl_absorpt_correction_T_min 0.827
_exptl_absorpt_correction_type multi-scan
_exptl_absorpt_process_details SADABS
_exptl_crystal_colour colourless
_exptl_crystal_density_diffrn 1.938
_exptl_crystal_F_000 1520
_exptl_crystal_size_max 0.29
_exptl_crystal_size_mid 0.09
_exptl_crystal_size_min 0.06
_refine_diff_density_max 0.908
_refine_diff_density_min -0.598
_refine_diff_density_rms 0.105
_refine_ls_abs_structure_details
;
 Flack x determined using 1152 quotients [(I+)-(I-)]/[(I+)+(I-)]
 (Parsons and Flack (2004), Acta Cryst. A60, s61).
;
_refine_ls_abs_structure_Flack 0.051(18)
_refine_ls_extinction_method none
_refine_ls_goodness_of_fit_ref 0.935
_refine_ls_hydrogen_treatment constr
_refine_ls_matrix_type full
_refine_ls_number_parameters 399
_refine_ls_number_reflns 5371
_refine_ls_number_restraints 24
_refine_ls_restrained_S_all 0.933
_refine_ls_R_factor_all 0.0832
_refine_ls_R_factor_gt 0.0478
_refine_ls_shift/su_max 0.006
_refine_ls_shift/su_mean 0.000
_refine_ls_structure_factor_coef Fsqd
_refine_ls_weighting_details
;
 w=1/[\s^2^(Fo^2^)+(0.0628P)^2^]
 where P=(Fo^2^+2Fc^2^)/3
;
_refine_ls_weighting_scheme calc
_refine_ls_wR_factor_gt 0.1080
_refine_ls_wR_factor_ref 0.1199
_reflns_Friedel_coverage 0.755
_reflns_Friedel_fraction_full 0.995
_reflns_Friedel_fraction_max 0.994
_reflns_number_gt 3444
_reflns_number_total 5371
_reflns_threshold_expression 'I > 2\s(I)'
_cod_data_source_file c3ce41707g.txt
_cod_data_source_block complex8
_cod_database_code 7211261
_olex2_refinement_description
;
1. Fixed Uiso
 At 1.2 times of:
  All C(H) groups, All C(H,H) groups
2. Uiso/Uaniso restraints and constraints
Uanis(C5') \\sim Ueq: with sigma of 0.01 and sigma for terminal atoms of 0.02
Uanis(C6') \\sim Ueq: with sigma of 0.01 and sigma for terminal atoms of 0.02
Uanis(C5) \\sim Ueq: with sigma of 0.01 and sigma for terminal atoms of 0.02
Uanis(C2) \\sim Ueq: with sigma of 0.01 and sigma for terminal atoms of 0.02
3. Others
 Sof(C1')=Sof(H1'A)=Sof(H1'B)=Sof(C2)=Sof(H2A)=Sof(C3')=Sof(H3'A)=Sof(H3'B)=
 Sof(C4)=Sof(H4A)=Sof(H4B)=Sof(C5)=Sof(H5A)=Sof(C6)=Sof(H6A)=Sof(H6B)=1-FVAR(1)
 Sof(C1)=Sof(H1A)=Sof(H1B)=Sof(C2')=Sof(H2'A)=Sof(C3)=Sof(H3A)=Sof(H3B)=
 Sof(C4')=Sof(H4'A)=Sof(H4'B)=Sof(C5')=Sof(H5'A)=Sof(C6')=Sof(H6'A)=Sof(H6'B)=
 FVAR(1)
4.a Secondary CH2 refined with riding coordinates:
 C13(H13A,H13B), C14(H14A,H14B), C3(H3A,H3B), C4'(H4'A,H4'B), C3'(H3'A,H3'B),
 C4(H4A,H4B)
4.b Aromatic/amide H refined with riding coordinates:
 C19(H19), C18(H18), C17(H17), C9(H9), C12(H12), C15(H15), C8(H8), C7(H7),
 C2'(H2'A), C5'(H5'A), C2(H2A), C5(H5A)
4.c X=CH2 refined with riding coordinates:
 C11(H11A,H11B), C16(H16A,H16B), C1(H1A,H1B), C6'(H6'A,H6'B), C1'(H1'A,H1'B),
 C6(H6A,H6B)
;
_shelx_estimated_absorpt_t_max 0.902
_shelx_estimated_absorpt_t_min 0.630

loop_
_space_group_symop_operation_xyz
'x, y, z'
'-x, -y, z'
'-x+1/2, y+1/2, -z'
'x+1/2, -y+1/2, -z'

loop_
_atom_site_label
_atom_site_type_symbol
_atom_site_fract_x
_atom_site_fract_y
_atom_site_fract_z
_atom_site_U_iso_or_equiv
_atom_site_adp_type
_atom_site_occupancy
_atom_site_site_symmetry_order
_atom_site_calc_flag
_atom_site_refinement_flags_posn
_atom_site_refinement_flags_adp
_atom_site_refinement_flags_occupancy
_atom_site_disorder_assembly
_atom_site_disorder_group
Ag1 Ag 0.91925(6) 0.79911(4) -0.14663(12) 0.0578(3) Uani 1 1 d . . . . .
Ag2 Ag 0.67988(6) 1.05128(4) -0.32645(12) 0.0545(3) Uani 1 1 d . . . . .
Cl2 Cl 1.0000 1.0000 -0.8830(5) 0.0508(10) Uani 1 2 d S T P . .
Cl1 Cl 0.65594(19) 0.77351(15) 0.4424(5) 0.0614(9) Uani 1 1 d . . . . .
Cl3 Cl 1.0000 0.5000 -0.2492(5) 0.0719(15) Uani 1 2 d S T P . .
O6 O 0.9374(8) 1.0276(7) -0.9870(16) 0.145(6) Uani 1 1 d . . . . .
O3 O 0.5766(9) 0.7845(8) 0.366(2) 0.179(7) Uani 1 1 d . . . . .
O8 O 1.0725(6) 0.5156(4) -0.3489(11) 0.079(3) Uani 1 1 d . . . . .
O7 O 0.9796(8) 0.5518(5) -0.1472(13) 0.113(4) Uani 1 1 d . . . . .
O4 O 0.6700(8) 0.8204(6) 0.565(3) 0.189(9) Uani 1 1 d . . . . .
O2 O 0.6408(9) 0.7202(6) 0.5254(18) 0.137(5) Uani 1 1 d . . . . .
O5 O 1.0353(12) 1.0457(7) -0.7855(17) 0.175(8) Uani 1 1 d . . . . .
O1 O 0.7255(9) 0.7676(9) 0.3433(18) 0.176(7) Uani 1 1 d . . . . .
N6 N 0.8350(5) 0.9318(3) -0.3532(10) 0.0344(18) Uani 1 1 d . . . . .
N5 N 0.7143(7) 0.9582(4) -0.1912(13) 0.066(3) Uani 1 1 d . . . . .
N2 N 0.8423(8) 0.7076(6) -0.0687(18) 0.116(6) Uani 1 1 d . . . . .
C19 C 0.6738(12) 0.9501(6) -0.0490(18) 0.087(5) Uani 1 1 d . . . . .
H19 H 0.6252 0.9764 -0.0263 0.105 Uiso 1 1 calc R U . . .
C20 C 0.7879(7) 0.9236(5) -0.2134(13) 0.040(3) Uani 1 1 d . . . . .
C18 C 0.6956(7) 0.9073(6) 0.0678(14) 0.058(3) Uani 1 1 d . . . . .
H18 H 0.6612 0.8992 0.1638 0.070 Uiso 1 1 calc R U . . .
C17 C 0.7682(11) 0.8782(9) 0.036(2) 0.108(6) Uani 1 1 d . . . . .
H17 H 0.7903 0.8512 0.1202 0.129 Uiso 1 1 calc R U . . .
C10 C 0.8592(7) 0.6701(5) 0.0532(13) 0.039(2) Uani 1 1 d . . . . .
N3 N 0.9330(5) 0.6815(4) 0.1474(12) 0.046(2) Uani 1 1 d . . . . .
C9 C 0.7701(10) 0.6959(8) -0.159(2) 0.115(7) Uani 1 1 d . . . . .
H9 H 0.7541 0.7257 -0.2411 0.138 Uiso 1 1 calc R U . . .
N4 N 0.8152(8) 0.8826(7) -0.1054(14) 0.101(5) Uani 1 1 d . . . . .
C11 C 0.8974(11) 0.8107(7) -0.4350(17) 0.081(4) Uani 1 1 d . . . . .
H11A H 0.8367 0.8189 -0.4260 0.098 Uiso 1 1 calc R U . . .
H11B H 0.9172 0.7700 -0.4651 0.098 Uiso 1 1 calc R U . . .
C12 C 0.9541(8) 0.8556(5) -0.4059(14) 0.048(3) Uani 1 1 d . . . . .
H12 H 1.0146 0.8466 -0.4154 0.058 Uiso 1 1 calc R U . . .
C13 C 0.9268(9) 0.9202(6) -0.3584(19) 0.072(4) Uani 1 1 d . . . . .
H13A H 0.9513 0.9296 -0.2472 0.087 Uiso 1 1 calc R U . . .
H13B H 0.9534 0.9501 -0.4381 0.087 Uiso 1 1 calc R U . . .
C14 C 0.7884(10) 0.9522(7) -0.5080(17) 0.076(4) Uani 1 1 d . . . . .
H14A H 0.7276 0.9369 -0.5015 0.091 Uiso 1 1 calc R U . . .
H14B H 0.8163 0.9311 -0.6040 0.091 Uiso 1 1 calc R U . . .
C15 C 0.7859(16) 1.0198(6) -0.543(2) 0.107(8) Uani 1 1 d . . . . .
H15 H 0.7569 1.0348 -0.6394 0.128 Uiso 1 1 calc R U . . .
C16 C 0.8225(12) 1.0587(10) -0.444(3) 0.130(10) Uani 1 1 d . . . . .
H16A H 0.8516 1.0439 -0.3472 0.156 Uiso 1 1 calc R U . . .
H16B H 0.8206 1.1024 -0.4672 0.156 Uiso 1 1 calc R U . . .
N1 N 0.8131(9) 0.6209(4) 0.0876(12) 0.082(4) Uani 1 1 d . . . . .
C8 C 0.7211(7) 0.6472(5) -0.1415(14) 0.046(3) Uani 1 1 d . . . . .
H8 H 0.6743 0.6378 -0.2147 0.055 Uiso 1 1 calc R U . . .
C7 C 0.7419(11) 0.6115(6) -0.0127(19) 0.089(5) Uani 1 1 d . . . . .
H7 H 0.7048 0.5770 0.0120 0.106 Uiso 1 1 calc R U . . .
C1 C 0.9735(14) 0.5569(12) 0.272(3) 0.061(7) Uani 0.512(15) 1 d . . P A 1
H1A H 0.9642 0.5635 0.1569 0.073 Uiso 0.512(15) 1 calc R U P A 1
H1B H 0.9939 0.5173 0.3109 0.073 Uiso 0.512(15) 1 calc R U P A 1
C2' C 0.957(3) 0.607(3) 0.390(7) 0.046(16) Uani 0.512(15) 1 d . . P A 1
H2'A H 0.9656 0.6010 0.5057 0.055 Uiso 0.512(15) 1 calc R U P A 1
C3 C 0.9261(14) 0.6657(11) 0.327(3) 0.050(6) Uani 0.512(15) 1 d . . P A 1
H3A H 0.9571 0.6991 0.3892 0.060 Uiso 0.512(15) 1 calc R U P A 1
H3B H 0.8636 0.6691 0.3576 0.060 Uiso 0.512(15) 1 calc R U P A 1
C4' C 1.0115(13) 0.6967(11) 0.065(3) 0.052(6) Uani 0.512(15) 1 d . . P A 1
H4'A H 1.0089 0.6822 -0.0520 0.062 Uiso 0.512(15) 1 calc R U P A 1
H4'B H 1.0612 0.6755 0.1202 0.062 Uiso 0.512(15) 1 calc R U P A 1
C5' C 1.0239(18) 0.7662(13) 0.071(4) 0.033(6) Uani 0.512(15) 1 d . U P A 1
H5'A H 1.0732 0.7840 0.0165 0.040 Uiso 0.512(15) 1 calc R U P A 1
C6' C 0.969(2) 0.8035(14) 0.148(4) 0.064(8) Uani 0.512(15) 1 d . U P A 1
H6'A H 0.9194 0.7864 0.2023 0.076 Uiso 0.512(15) 1 calc R U P A 1
H6'B H 0.9788 0.8476 0.1488 0.076 Uiso 0.512(15) 1 calc R U P A 1
C1' C 0.8975(16) 0.6423(12) 0.478(3) 0.056(7) Uani 0.488(15) 1 d . . P A 2
H1'A H 0.8747 0.6824 0.4502 0.067 Uiso 0.488(15) 1 calc R U P A 2
H1'B H 0.8797 0.6220 0.5776 0.067 Uiso 0.488(15) 1 calc R U P A 2
C2 C 0.957(5) 0.613(4) 0.372(9) 0.08(3) Uani 0.488(15) 1 d . U P A 2
H2A H 0.9778 0.5730 0.4067 0.090 Uiso 0.488(15) 1 calc R U P A 2
C3' C 0.9902(15) 0.6358(11) 0.223(3) 0.048(7) Uani 0.488(15) 1 d . . P A 2
H3'A H 1.0479 0.6553 0.2431 0.057 Uiso 0.488(15) 1 calc R U P A 2
H3'B H 0.9987 0.6003 0.1450 0.057 Uiso 0.488(15) 1 calc R U P A 2
C4 C 0.9548(14) 0.7512(9) 0.203(2) 0.038(6) Uani 0.488(15) 1 d . . P A 2
H4A H 0.8986 0.7731 0.2214 0.045 Uiso 0.488(15) 1 calc R U P A 2
H4B H 0.9844 0.7488 0.3126 0.045 Uiso 0.488(15) 1 calc R U P A 2
C5 C 1.009(2) 0.7918(19) 0.094(5) 0.056(10) Uani 0.488(15) 1 d . U P A 2
H5A H 1.0143 0.8358 0.1104 0.068 Uiso 0.488(15) 1 calc R U P A 2
C6 C 1.0491(18) 0.7627(13) -0.027(4) 0.061(8) Uani 0.488(15) 1 d . . P A 2
H6A H 1.0424 0.7187 -0.0403 0.073 Uiso 0.488(15) 1 calc R U P A 2
H6B H 1.0849 0.7857 -0.1022 0.073 Uiso 0.488(15) 1 calc R U P A 2

loop_
_atom_site_aniso_label
_atom_site_aniso_U_11
_atom_site_aniso_U_22
_atom_site_aniso_U_33
_atom_site_aniso_U_23
_atom_site_aniso_U_13
_atom_site_aniso_U_12
Ag1 0.0661(6) 0.0437(5) 0.0637(6) 0.0169(5) -0.0079(5) -0.0022(5)
Ag2 0.0588(5) 0.0464(5) 0.0585(5) -0.0109(5) 0.0075(5) 0.0043(4)
Cl2 0.049(2) 0.066(3) 0.037(2) 0.000 0.000 0.006(2)
Cl1 0.0467(18) 0.0538(18) 0.084(2) 0.0162(17) -0.0106(16) -0.0092(13)
Cl3 0.134(4) 0.055(3) 0.027(2) 0.000 0.000 -0.033(3)
O6 0.116(10) 0.195(15) 0.124(10) -0.021(10) -0.052(8) 0.075(10)
O3 0.109(10) 0.175(14) 0.254(19) 0.074(15) -0.071(13) -0.033(10)
O8 0.113(7) 0.074(6) 0.050(5) 0.005(5) 0.006(6) -0.022(5)
O7 0.170(11) 0.088(7) 0.080(7) -0.046(7) 0.042(7) -0.038(8)
O4 0.083(8) 0.125(11) 0.36(2) -0.140(14) 0.042(12) -0.027(8)
O2 0.146(11) 0.118(10) 0.146(11) 0.061(9) -0.061(9) -0.064(9)
O5 0.263(18) 0.126(10) 0.137(12) 0.009(9) -0.131(13) -0.082(12)
O1 0.137(11) 0.28(2) 0.109(9) -0.029(12) 0.059(10) -0.073(13)
N6 0.033(4) 0.041(5) 0.029(4) 0.001(4) -0.001(4) -0.002(3)
N5 0.098(8) 0.043(5) 0.057(6) 0.012(5) 0.034(6) 0.011(6)
N2 0.110(10) 0.110(10) 0.128(11) 0.096(9) -0.082(9) -0.068(9)
C19 0.143(14) 0.036(6) 0.083(10) 0.001(8) 0.052(10) 0.022(9)
C20 0.036(6) 0.040(6) 0.043(7) 0.006(5) -0.003(5) -0.010(5)
C18 0.047(7) 0.094(10) 0.034(6) -0.008(7) 0.007(5) -0.009(7)
C17 0.106(13) 0.143(16) 0.075(11) 0.051(11) 0.026(10) 0.061(12)
C10 0.044(6) 0.031(5) 0.043(6) 0.006(5) -0.013(5) 0.005(5)
N3 0.033(5) 0.052(5) 0.055(6) 0.019(5) -0.013(5) -0.003(4)
C9 0.087(10) 0.115(13) 0.142(15) 0.091(13) -0.068(11) -0.057(10)
N4 0.084(8) 0.143(11) 0.074(8) 0.070(8) 0.050(7) 0.069(8)
C11 0.101(11) 0.067(9) 0.076(9) -0.011(8) 0.019(9) 0.014(9)
C12 0.059(7) 0.027(5) 0.058(8) -0.007(5) 0.018(6) -0.002(5)
C13 0.079(9) 0.064(8) 0.073(9) 0.010(8) 0.002(9) -0.004(7)
C14 0.093(10) 0.071(9) 0.063(8) -0.002(8) 0.012(8) -0.004(9)
C15 0.22(2) 0.039(8) 0.065(10) 0.018(7) 0.068(12) 0.064(11)
C16 0.110(14) 0.131(17) 0.149(19) 0.097(15) 0.099(14) 0.077(14)
N1 0.140(11) 0.039(5) 0.066(7) 0.019(5) -0.069(7) -0.042(7)
C8 0.048(6) 0.043(6) 0.046(7) 0.003(6) -0.012(6) 0.009(5)
C7 0.129(13) 0.058(8) 0.079(10) 0.018(8) -0.049(9) -0.054(9)
C1 0.057(15) 0.060(16) 0.065(16) 0.007(14) 0.020(12) 0.011(13)
C2' 0.032(18) 0.06(3) 0.04(2) 0.041(19) 0.017(12) 0.020(14)
C3 0.042(12) 0.053(13) 0.055(15) 0.005(12) -0.012(13) -0.018(11)
C4' 0.044(12) 0.072(16) 0.039(12) 0.009(12) -0.020(10) 0.029(12)
C5' 0.027(10) 0.036(11) 0.036(11) 0.005(10) 0.001(9) -0.007(9)
C6' 0.068(12) 0.066(13) 0.056(12) 0.002(11) -0.012(10) -0.005(10)
C1' 0.061(16) 0.066(16) 0.042(14) 0.004(13) 0.009(12) -0.034(14)
C2 0.07(3) 0.08(3) 0.08(3) 0.004(14) 0.001(13) -0.007(13)
C3' 0.046(13) 0.049(14) 0.048(15) -0.001(11) -0.001(11) 0.001(11)
C4 0.063(14) 0.028(11) 0.023(11) 0.005(9) -0.025(9) -0.005(10)
C5 0.057(14) 0.054(14) 0.058(15) -0.004(12) 0.002(11) 0.002(12)
C6 0.053(17) 0.052(17) 0.08(2) 0.036(17) -0.018(15) -0.013(13)

loop_
_atom_type_symbol
_atom_type_description
_atom_type_scat_dispersion_real
_atom_type_scat_dispersion_imag
_atom_type_scat_source
C C 0.0033 0.0016 'International Tables Vol C Tables 4.2.6.8 and 6.1.1.4'
H H 0.0000 0.0000 'International Tables Vol C Tables 4.2.6.8 and 6.1.1.4'
N N 0.0061 0.0033 'International Tables Vol C Tables 4.2.6.8 and 6.1.1.4'
O O 0.0106 0.0060 'International Tables Vol C Tables 4.2.6.8 and 6.1.1.4'
Cl Cl 0.1484 0.1585 'International Tables Vol C Tables 4.2.6.8 and 6.1.1.4'
Ag Ag -0.8971 1.1015 'International Tables Vol C Tables 4.2.6.8 and 6.1.1.4'

loop_
_geom_angle_atom_site_label_1
_geom_angle_atom_site_label_2
_geom_angle_atom_site_label_3
_geom_angle
_geom_angle_site_symmetry_1
_geom_angle_site_symmetry_3
N2 Ag1 N4 104.0(5) . .
N2 Ag1 C11 106.1(5) . .
N2 Ag1 C12 137.3(4) . .
N2 Ag1 C5' 84.4(7) . .
N2 Ag1 C6' 86.1(8) . .
N2 Ag1 C5 91.1(10) . .
N2 Ag1 C6 92.4(7) . .
N4 Ag1 C12 84.2(3) . .
N4 Ag1 C5' 122.8(8) . .
N4 Ag1 C6' 92.5(8) . .
N4 Ag1 C5 108.6(11) . .
C11 Ag1 N4 88.0(5) . .
C11 Ag1 C12 31.5(4) . .
C11 Ag1 C5' 144.8(9) . .
C11 Ag1 C6' 167.4(8) . .
C11 Ag1 C5 152.7(10) . .
C11 Ag1 C6 124.0(10) . .
C12 Ag1 C6' 136.0(8) . .
C5' Ag1 C12 126.5(7) . .
C5' Ag1 C6' 30.7(10) . .
C5 Ag1 C12 126.4(10) . .
C6 Ag1 N4 138.6(10) . .
C6 Ag1 C12 108.9(8) . .
C6 Ag1 C5 32.1(11) . .
N5 Ag2 C15 87.1(4) . .
N5 Ag2 C16 92.0(5) . .
N5 Ag2 N1 98.1(3) . 3_655
N5 Ag2 C1 100.4(7) . 3_655
N5 Ag2 C2' 134.6(14) . 3_655
N5 Ag2 C1' 165.4(7) . 3_655
N5 Ag2 C2 135(2) . 3_655
C15 Ag2 C2' 123.0(14) . 3_655
C15 Ag2 C1' 100.0(6) . 3_655
C16 Ag2 C15 30.4(7) . .
C16 Ag2 N1 103.4(7) . 3_655
C16 Ag2 C2' 131.7(14) . 3_655
C16 Ag2 C1' 100.6(7) . 3_655
N1 Ag2 C15 133.8(7) 3_655 .
N1 Ag2 C2' 84.7(12) 3_655 3_655
N1 Ag2 C1' 86.3(6) 3_655 3_655
C1 Ag2 C15 141.9(8) 3_655 .
C1 Ag2 C16 165.5(7) 3_655 .
C1 Ag2 N1 82.5(7) 3_655 3_655
C1 Ag2 C2' 34.7(15) 3_655 3_655
C2 Ag2 C15 126.1(18) 3_655 .
C2 Ag2 C16 132(2) 3_655 .
C2 Ag2 N1 80.4(18) 3_655 3_655
C2 Ag2 C1' 32(2) 3_655 3_655
O6 Cl2 O6 106.8(11) 2_775 .
O5 Cl2 O6 111.8(10) 2_775 .
O5 Cl2 O6 108.4(9) . .
O5 Cl2 O6 111.8(10) . 2_775
O5 Cl2 O6 108.4(9) 2_775 2_775
O5 Cl2 O5 109.7(13) . 2_775
O3 Cl1 O4 108.9(10) . .
O2 Cl1 O3 102.4(9) . .
O2 Cl1 O4 106.2(11) . .
O1 Cl1 O3 116.8(11) . .
O1 Cl1 O4 111.0(9) . .
O1 Cl1 O2 110.9(11) . .
O8 Cl3 O8 110.7(8) 2_765 .
O7 Cl3 O8 108.7(6) . .
O7 Cl3 O8 109.9(7) 2_765 .
O7 Cl3 O8 108.7(6) 2_765 2_765
O7 Cl3 O8 109.9(7) . 2_765
O7 Cl3 O7 108.9(10) 2_765 .
C20 N6 C13 121.9(9) . .
C20 N6 C14 118.4(9) . .
C13 N6 C14 119.7(10) . .
C19 N5 Ag2 114.5(9) . .
C19 N5 C20 115.7(11) . .
C20 N5 Ag2 126.2(7) . .
C10 N2 Ag1 127.8(8) . .
C10 N2 C9 117.2(11) . .
C9 N2 Ag1 114.9(9) . .
N5 C19 H19 117.3 . .
N5 C19 C18 125.3(13) . .
C18 C19 H19 117.3 . .
N6 C20 N5 118.9(9) . .
N4 C20 N6 118.2(10) . .
N4 C20 N5 122.9(10) . .
C19 C18 H18 123.3 . .
C17 C18 C19 113.4(13) . .
C17 C18 H18 123.3 . .
C18 C17 H17 116.9 . .
C18 C17 N4 126.3(14) . .
N4 C17 H17 116.9 . .
N2 C10 N3 118.0(10) . .
N2 C10 N1 123.7(10) . .
N1 C10 N3 118.2(9) . .
C10 N3 C3 115.7(11) . .
C10 N3 C4' 118.7(11) . .
C10 N3 C3' 127.4(12) . .
C10 N3 C4 119.5(10) . .
C4' N3 C3 124.6(12) . .
C3' N3 C4 112.6(12) . .
N2 C9 H9 117.6 . .
C8 C9 N2 124.9(13) . .
C8 C9 H9 117.6 . .
C20 N4 Ag1 128.0(8) . .
C20 N4 C17 115.9(11) . .
C17 N4 Ag1 114.7(9) . .
Ag1 C11 H11A 94.8 . .
Ag1 C11 H11B 96.3 . .
H11A C11 H11B 120.0 . .
C12 C11 Ag1 78.9(9) . .
C12 C11 H11A 120.0 . .
C12 C11 H11B 120.0 . .
Ag1 C12 H12 100.4 . .
C11 C12 Ag1 69.6(8) . .
C11 C12 H12 118.9 . .
C11 C12 C13 122.2(12) . .
C13 C12 Ag1 100.0(8) . .
C13 C12 H12 118.9 . .
N6 C13 C12 116.4(11) . .
N6 C13 H13A 108.2 . .
N6 C13 H13B 108.2 . .
C12 C13 H13A 108.2 . .
C12 C13 H13B 108.2 . .
H13A C13 H13B 107.3 . .
N6 C14 H14A 108.0 . .
N6 C14 H14B 108.0 . .
N6 C14 C15 117.1(14) . .
H14A C14 H14B 107.3 . .
C15 C14 H14A 108.0 . .
C15 C14 H14B 108.0 . .
Ag2 C15 H15 100.2 . .
C14 C15 Ag2 98.6(10) . .
C14 C15 H15 119.8 . .
C16 C15 Ag2 71.0(9) . .
C16 C15 C14 120.4(18) . .
C16 C15 H15 119.8 . .
Ag2 C16 H16A 94.8 . .
Ag2 C16 H16B 96.6 . .
C15 C16 Ag2 78.5(13) . .
C15 C16 H16A 120.0 . .
C15 C16 H16B 120.0 . .
H16A C16 H16B 120.0 . .
C10 N1 Ag2 129.8(7) . 3_645
C10 N1 C7 115.2(10) . .
C7 N1 Ag2 114.3(8) . 3_645
C9 C8 H8 123.0 . .
C9 C8 C7 114.0(12) . .
C7 C8 H8 123.0 . .
N1 C7 H7 117.7 . .
C8 C7 N1 124.6(12) . .
C8 C7 H7 117.7 . .
Ag2 C1 H1A 92.2 3_645 .
Ag2 C1 H1B 102.7 3_645 .
H1A C1 H1B 120.0 . .
C2' C1 Ag2 75(2) . 3_645
C2' C1 H1A 120.0 . .
C2' C1 H1B 120.0 . .
Ag2 C2' H2'A 105.2 3_645 .
C1 C2' Ag2 70(3) . 3_645
C1 C2' H2'A 120.8 . .
C3 C2' Ag2 94(3) . 3_645
C3 C2' C1 118(4) . .
C3 C2' H2'A 120.9 . .
N3 C3 H3A 107.0 . .
N3 C3 H3B 107.0 . .
C2' C3 N3 121(3) . .
C2' C3 H3A 107.0 . .
C2' C3 H3B 107.0 . .
H3A C3 H3B 106.8 . .
N3 C4' H4'A 109.9 . .
N3 C4' H4'B 109.9 . .
N3 C4' C5' 108.8(19) . .
H4'A C4' H4'B 108.3 . .
C5' C4' H4'A 109.9 . .
C5' C4' H4'B 109.9 . .
Ag1 C5' H5'A 94.6 . .
C4' C5' Ag1 100.2(15) . .
C4' C5' H5'A 118.9 . .
C6' C5' Ag1 75.3(16) . .
C6' C5' C4' 122(2) . .
C6' C5' H5'A 118.9 . .
Ag1 C6' H6'A 100.4 . .
Ag1 C6' H6'B 95.4 . .
C5' C6' Ag1 74.0(16) . .
C5' C6' H6'A 120.0 . .
C5' C6' H6'B 120.0 . .
H6'A C6' H6'B 120.0 . .
Ag2 C1' H1'A 113.3 3_645 .
Ag2 C1' H1'B 85.7 3_645 .
H1'A C1' H1'B 120.0 . .
C2 C1' Ag2 71(4) . 3_645
C2 C1' H1'A 120.0 . .
C2 C1' H1'B 120.0 . .
Ag2 C2 H2A 81.4 3_645 .
C1' C2 Ag2 77(3) . 3_645
C1' C2 H2A 116.2 . .
C1' C2 C3' 128(7) . .
C3' C2 Ag2 111(4) . 3_645
C3' C2 H2A 116.2 . .
N3 C3' C2 112(4) . .
N3 C3' H3'A 109.2 . .
N3 C3' H3'B 109.2 . .
C2 C3' H3'A 109.2 . .
C2 C3' H3'B 109.2 . .
H3'A C3' H3'B 107.9 . .
N3 C4 H4A 107.4 . .
N3 C4 H4B 107.4 . .
H4A C4 H4B 107.0 . .
C5 C4 N3 120(2) . .
C5 C4 H4A 107.4 . .
C5 C4 H4B 107.4 . .
Ag1 C5 H5A 95.7 . .
C4 C5 Ag1 101.3(19) . .
C4 C5 H5A 122.3 . .
C6 C5 Ag1 72.4(18) . .
C6 C5 C4 115(3) . .
C6 C5 H5A 122.3 . .
Ag1 C6 H6A 100.9 . .
Ag1 C6 H6B 93.5 . .
C5 C6 Ag1 75.5(19) . .
C5 C6 H6A 120.0 . .
C5 C6 H6B 120.0 . .
H6A C6 H6B 120.0 . .

loop_
_geom_bond_atom_site_label_1
_geom_bond_atom_site_label_2
_geom_bond_distance
_geom_bond_site_symmetry_2
Ag1 N2 2.361(11) .
Ag1 N4 2.410(11) .
Ag1 C11 2.355(14) .
Ag1 C12 2.465(11) .
Ag1 C5' 2.47(3) .
Ag1 C6' 2.49(3) .
Ag1 C5 2.38(4) .
Ag1 C6 2.34(2) .
Ag2 N5 2.320(9) .
Ag2 C15 2.472(16) .
Ag2 C16 2.386(15) .
Ag2 N1 2.428(9) 3_655
Ag2 C1 2.39(2) 3_655
Ag2 C2' 2.46(6) 3_655
Ag2 C1' 2.58(2) 3_655
Ag2 C2 2.51(8) 3_655
Cl2 O6 1.402(11) 2_775
Cl2 O6 1.402(11) .
Cl2 O5 1.361(11) .
Cl2 O5 1.361(11) 2_775
Cl1 O3 1.384(13) .
Cl1 O4 1.417(13) .
Cl1 O2 1.336(11) .
Cl1 O1 1.336(13) .
Cl3 O8 1.409(9) .
Cl3 O8 1.409(9) 2_765
Cl3 O7 1.410(9) .
Cl3 O7 1.410(9) 2_765
N6 C20 1.347(12) .
N6 C13 1.428(15) .
N6 C14 1.499(16) .
N5 C19 1.312(16) .
N5 C20 1.361(14) .
N2 C10 1.290(14) .
N2 C9 1.345(16) .
C19 H19 0.9500 .
C19 C18 1.351(18) .
C20 N4 1.300(14) .
C18 H18 0.9500 .
C18 C17 1.298(18) .
C17 H17 0.9500 .
C17 N4 1.348(17) .
C10 N3 1.383(12) .
C10 N1 1.292(14) .
N3 C3 1.49(2) .
N3 C4' 1.41(2) .
N3 C3' 1.44(2) .
N3 C4 1.59(2) .
C9 H9 0.9500 .
C9 C8 1.287(17) .
C11 H11A 0.9500 .
C11 H11B 0.9500 .
C11 C12 1.313(17) .
C12 H12 0.9500 .
C12 C13 1.487(16) .
C13 H13A 0.9900 .
C13 H13B 0.9900 .
C14 H14A 0.9900 .
C14 H14B 0.9900 .
C14 C15 1.467(19) .
C15 H15 0.9500 .
C15 C16 1.28(3) .
C16 H16A 0.9500 .
C16 H16B 0.9500 .
N1 Ag2 2.428(9) 3_645
N1 C7 1.372(17) .
C8 H8 0.9500 .
C8 C7 1.323(16) .
C7 H7 0.9500 .
C1 Ag2 2.39(2) 3_645
C1 H1A 0.9500 .
C1 H1B 0.9500 .
C1 C2' 1.45(7) .
C2' Ag2 2.46(6) 3_645
C2' H2'A 0.9500 .
C2' C3 1.43(6) .
C3 H3A 0.9900 .
C3 H3B 0.9900 .
C4' H4'A 0.9900 .
C4' H4'B 0.9900 .
C4' C5' 1.49(4) .
C5' H5'A 0.9500 .
C5' C6' 1.31(4) .
C6' H6'A 0.9500 .
C6' H6'B 0.9500 .
C1' Ag2 2.58(2) 3_645
C1' H1'A 0.9500 .
C1' H1'B 0.9500 .
C1' C2 1.39(8) .
C2 Ag2 2.51(8) 3_645
C2 H2A 0.9500 .
C2 C3' 1.39(7) .
C3' H3'A 0.9900 .
C3' H3'B 0.9900 .
C4 H4A 0.9900 .
C4 H4B 0.9900 .
C4 C5 1.49(4) .
C5 H5A 0.9500 .
C5 C6 1.30(5) .
C6 H6A 0.9500 .
C6 H6B 0.9500 .
